data_4302474
loop_
_publ_author_name
'Michael Frezza'
'Sarmad Sahiel Hindo'
'Dajena Tomco'
'Marco M. Allard'
'Qiuzhi Cindy Cui'
'Mary Jane Heeg'
'Di Chen'
'Cl\'audio N. Verani'
'Q. Ping Dou'

_publ_contact_author_address
;    Department of Chemistry
     Wayne State University
    Detroit, Michigan 48202
    USA
;
_publ_contact_author_email cnverani@chem.wayne.edu
_publ_contact_author_name '    Prof. Claudio N. Verani'
_publ_section_title
;
Comparative Activities of Nickel(II) and Zinc(II) Complexes of Asymmetric
[NN'O] Ligands as 26S Proteasome Inhibitors
;
_journal_name_full 'Inorganic Chemistry'
_journal_page_first 5928
_journal_page_last 5937
_journal_paper_doi 10.1021/ic900276g
_journal_volume 48
_journal_year 2009
_chemical_formula_sum 'C29 H30 Cl6 I4 N4 O3 Zn'
_chemical_formula_weight 1268.24
_chemical_name_systematic
; 
 ? 
;
_space_group_IT_number 19
_symmetry_cell_setting orthorhombic
_symmetry_space_group_name_Hall 'P 2ac 2ab'
_symmetry_space_group_name_H-M 'P 21 21 21'
_atom_sites_solution_hydrogens geom
_atom_sites_solution_primary direct
_atom_sites_solution_secondary difmap
_audit_creation_method SHELXL-97
_cell_angle_alpha 90.00
_cell_angle_beta 90.00
_cell_angle_gamma 90.00
_cell_formula_units_Z 4
_cell_length_a 13.2593(4)
_cell_length_b 15.4882(5)
_cell_length_c 19.6143(6)
_cell_measurement_reflns_used 9945
_cell_measurement_temperature 100(2)
_cell_measurement_theta_max 24.2
_cell_measurement_theta_min 2.25
_cell_volume 4028.0(2)
_computing_cell_refinement 'Bruker APEX2'
_computing_data_collection 'Bruker APEX2'
_computing_data_reduction 'Bruker APEX2'
_computing_molecular_graphics SHELXTL-Plus
_computing_publication_material SHELXL-97
_computing_structure_refinement 'SHELXL-97 (Sheldrick, 1997)'
_computing_structure_solution 'SHELXS-97 (Sheldrick, 1990)'
_diffrn_ambient_temperature 100(2)
_diffrn_measured_fraction_theta_full 0.993
_diffrn_measured_fraction_theta_max 0.853
_diffrn_measurement_method 'Bruker APEX2'
_diffrn_radiation_monochromator graphite
_diffrn_radiation_source 'fine-focus sealed tube'
_diffrn_radiation_type MoK\a
_diffrn_radiation_wavelength 0.71073
_diffrn_reflns_av_R_equivalents 0.0733
_diffrn_reflns_av_sigmaI/netI 0.1233
_diffrn_reflns_limit_h_max 21
_diffrn_reflns_limit_h_min -21
_diffrn_reflns_limit_k_max 23
_diffrn_reflns_limit_k_min 0
_diffrn_reflns_limit_l_max 29
_diffrn_reflns_limit_l_min 0
_diffrn_reflns_number 77377
_diffrn_reflns_theta_full 28.30
_diffrn_reflns_theta_max 34.56
_diffrn_reflns_theta_min 1.85
_exptl_absorpt_coefficient_mu 4.109
_exptl_absorpt_correction_T_max 0.8529
_exptl_absorpt_correction_T_min 0.3273
_exptl_absorpt_correction_type multi-scan
_exptl_crystal_colour colorless
_exptl_crystal_density_diffrn 2.091
_exptl_crystal_density_method 'not measured'
_exptl_crystal_description needles
_exptl_crystal_F_000 2400
_exptl_crystal_size_max 0.35
_exptl_crystal_size_mid 0.06
_exptl_crystal_size_min 0.04
_refine_diff_density_max 2.032
_refine_diff_density_min -2.571
_refine_diff_density_rms 0.270
_refine_ls_abs_structure_details 'Flack H D (1983), Acta Cryst. A39, 876-881'
_refine_ls_abs_structure_Flack 0.03(2)
_refine_ls_extinction_method none
_refine_ls_goodness_of_fit_ref 1.005
_refine_ls_hydrogen_treatment mixed
_refine_ls_matrix_type full
_refine_ls_number_parameters 419
_refine_ls_number_reflns 14082
_refine_ls_number_restraints 0
_refine_ls_restrained_S_all 1.005
_refine_ls_R_factor_all 0.1187
_refine_ls_R_factor_gt 0.0633
_refine_ls_shift/su_max 0.000
_refine_ls_shift/su_mean 0.000
_refine_ls_structure_factor_coef Fsqd
_refine_ls_weighting_details 'calc w=1/[\s^2^(Fo^2^)+(0.0761P)^2^+0.0000P] where P=(Fo^2^+2Fc^2^)/3'
_refine_ls_weighting_scheme calc
_refine_ls_wR_factor_gt 0.1318
_refine_ls_wR_factor_ref 0.1454
_reflns_number_gt 8981
_reflns_number_total 14082
_reflns_threshold_expression >2sigma(I)
_cod_data_source_file ic900276g_si_002_1.cif
_cod_data_source_block mndo
_cod_depositor_comments
;
The following automatic conversions were performed:
'_exptl_absorpt_correction_type' value 'Multi-scan' changed to
'multi-scan' according to
'/home/saulius/struct/CIF-dictionaries/cif_core.dic' dictionary named
'cif_core.dic' version 2.4.1 from 2010-06-29.

Automatic conversion script
Id: cif_fix_enum 1527 2010-12-29 10:47:43Z saulius 
;
_cod_database_code 4302474

loop_
_symmetry_equiv_pos_as_xyz
'x, y, z'
'-x+1/2, -y, z+1/2'
'-x, y+1/2, -z+1/2'
'x+1/2, -y+1/2, -z'

loop_
_atom_site_label
_atom_site_type_symbol
_atom_site_fract_x
_atom_site_fract_y
_atom_site_fract_z
_atom_site_U_iso_or_equiv
_atom_site_adp_type
_atom_site_occupancy
_atom_site_symmetry_multiplicity
_atom_site_calc_flag
_atom_site_refinement_flags
_atom_site_disorder_assembly
_atom_site_disorder_group
Zn1 Zn 0.40685(7) 0.70163(6) -0.02939(5) 0.01527(19) Uani 1 1 d . . .
I1 I 0.53605(4) 1.04518(3) 0.22027(3) 0.02092(12) Uani 1 1 d . . .
I2 I 0.27391(4) 0.72911(3) 0.20849(3) 0.02154(13) Uani 1 1 d . . .
I3 I 0.50968(5) 0.25221(4) 0.11310(3) 0.02954(15) Uani 1 1 d . . .
I4 I 0.24461(4) 0.42864(4) -0.09380(3) 0.02419(13) Uani 1 1 d . . .
N1 N 0.3104(5) 0.7293(4) -0.1147(3) 0.0164(13) Uani 1 1 d . . .
C1 C 0.2214(7) 0.6903(6) -0.1305(4) 0.0221(18) Uani 1 1 d . . .
H1 H 0.2003 0.6424 -0.1038 0.026 Uiso 1 1 calc R . .
C2 C 0.1609(6) 0.7168(6) -0.1829(4) 0.0221(18) Uani 1 1 d . . .
H2 H 0.0991 0.6883 -0.1925 0.027 Uiso 1 1 calc R . .
C3 C 0.1919(6) 0.7850(5) -0.2209(5) 0.0254(19) Uani 1 1 d . . .
H3 H 0.1507 0.8054 -0.2571 0.030 Uiso 1 1 calc R . .
C4 C 0.2845(6) 0.8259(6) -0.2072(4) 0.0229(18) Uani 1 1 d . . .
H4 H 0.3077 0.8724 -0.2346 0.027 Uiso 1 1 calc R . .
C5 C 0.3403(6) 0.7962(5) -0.1530(4) 0.0174(16) Uani 1 1 d . . .
C6 C 0.4410(6) 0.8340(5) -0.1331(4) 0.0179(17) Uani 1 1 d . . .
H6A H 0.4950 0.8031 -0.1580 0.021 Uiso 1 1 calc R . .
H6B H 0.4431 0.8953 -0.1474 0.021 Uiso 1 1 calc R . .
N2 N 0.4617(5) 0.8289(4) -0.0592(3) 0.0146(13) Uani 1 1 d . . .
H2A H 0.5308 0.8328 -0.0513 0.017 Uiso 1 1 calc R . .
C7 C 0.4085(6) 0.8991(5) -0.0226(4) 0.0163(16) Uani 1 1 d . . .
H7A H 0.3364 0.8985 -0.0359 0.020 Uiso 1 1 calc R . .
H7B H 0.4372 0.9553 -0.0368 0.020 Uiso 1 1 calc R . .
C8 C 0.4163(6) 0.8911(5) 0.0535(4) 0.0156(16) Uani 1 1 d . . .
C9 C 0.4641(6) 0.9526(5) 0.0903(4) 0.0133(14) Uani 1 1 d . . .
H9 H 0.5004 0.9973 0.0679 0.016 Uiso 1 1 calc R . .
C10 C 0.4597(6) 0.9500(5) 0.1629(4) 0.0172(16) Uani 1 1 d . . .
C11 C 0.4081(6) 0.8869(5) 0.1953(4) 0.0199(17) Uani 1 1 d . . .
H11 H 0.4043 0.8862 0.2436 0.024 Uiso 1 1 calc R . .
C12 C 0.3601(6) 0.8223(6) 0.1569(4) 0.0190(17) Uani 1 1 d . . .
C13 C 0.3645(6) 0.8215(5) 0.0857(4) 0.0159(16) Uani 1 1 d . . .
O1 O 0.3222(4) 0.7601(3) 0.0492(3) 0.0154(11) Uani 1 1 d . . .
N3 N 0.5219(5) 0.6312(4) -0.0936(4) 0.0184(14) Uani 1 1 d . . .
C14 C 0.5071(7) 0.6043(6) -0.1575(4) 0.0241(18) Uani 1 1 d . . .
H14 H 0.4511 0.6256 -0.1826 0.029 Uiso 1 1 calc R . .
C15 C 0.5714(6) 0.5463(6) -0.1875(4) 0.0257(19) Uani 1 1 d . . .
H15 H 0.5598 0.5278 -0.2330 0.031 Uiso 1 1 calc R . .
C16 C 0.6539(7) 0.5144(7) -0.1513(5) 0.032(2) Uani 1 1 d . . .
H16 H 0.6998 0.4752 -0.1718 0.039 Uiso 1 1 calc R . .
C17 C 0.6668(6) 0.5407(6) -0.0860(5) 0.0227(18) Uani 1 1 d . . .
H17 H 0.7204 0.5177 -0.0595 0.027 Uiso 1 1 calc R . .
C18 C 0.6016(6) 0.6016(5) -0.0574(5) 0.0198(17) Uani 1 1 d . . .
C19 C 0.6162(5) 0.6380(5) 0.0140(4) 0.0166(16) Uani 1 1 d . . .
H19A H 0.6453 0.5925 0.0434 0.020 Uiso 1 1 calc R . .
H19B H 0.6655 0.6860 0.0118 0.020 Uiso 1 1 calc R . .
N4 N 0.5223(5) 0.6700(4) 0.0456(4) 0.0176(14) Uani 1 1 d . . .
H4A H 0.5375 0.7199 0.0700 0.021 Uiso 1 1 calc R . .
C20 C 0.4789(6) 0.6070(5) 0.0930(4) 0.0203(17) Uani 1 1 d . . .
H20A H 0.4176 0.6325 0.1136 0.024 Uiso 1 1 calc R . .
H20B H 0.5279 0.5971 0.1303 0.024 Uiso 1 1 calc R . .
C21 C 0.4514(6) 0.5215(5) 0.0627(4) 0.0163(16) Uani 1 1 d . . .
C22 C 0.4893(6) 0.4449(5) 0.0894(4) 0.0174(16) Uani 1 1 d . . .
H22 H 0.5388 0.4467 0.1244 0.021 Uiso 1 1 calc R . .
C23 C 0.4554(6) 0.3661(5) 0.0655(4) 0.0208(18) Uani 1 1 d . . .
C24 C 0.3874(6) 0.3591(6) 0.0139(5) 0.0219(18) Uani 1 1 d . . .
H24 H 0.3657 0.3043 -0.0022 0.026 Uiso 1 1 calc R . .
C25 C 0.3510(6) 0.4350(5) -0.0144(4) 0.0175(16) Uani 1 1 d . . .
C26 C 0.3772(6) 0.5170(5) 0.0097(4) 0.0161(16) Uani 1 1 d . . .
O2 O 0.3359(4) 0.5871(4) -0.0160(3) 0.0178(12) Uani 1 1 d . . .
C27 C 0.1920(8) 0.4666(9) 0.1397(6) 0.047(3) Uani 1 1 d . . .
H27A H 0.2452 0.4224 0.1336 0.056 Uiso 1 1 calc R . .
H27B H 0.2149 0.5201 0.1168 0.056 Uiso 1 1 calc R . .
Cl1 Cl 0.0806(2) 0.4305(2) 0.10071(17) 0.0556(8) Uani 1 1 d . . .
Cl2 Cl 0.1772(3) 0.4870(2) 0.22611(15) 0.0609(9) Uani 1 1 d . . .
C28 C 0.2012(8) 0.8635(7) 0.3741(6) 0.042(3) Uani 1 1 d . . .
H28A H 0.1421 0.8433 0.3477 0.050 Uiso 1 1 calc R . .
H28B H 0.2560 0.8207 0.3680 0.050 Uiso 1 1 calc R . .
Cl3 Cl 0.24108(18) 0.96365(16) 0.34189(12) 0.0342(5) Uani 1 1 d . . .
Cl4 Cl 0.1690(3) 0.86887(19) 0.46027(16) 0.0579(9) Uani 1 1 d . . .
C29 C 0.9191(9) 0.6973(9) 0.4103(6) 0.053(3) Uani 1 1 d . . .
H29A H 0.9252 0.6403 0.4328 0.064 Uiso 1 1 calc R . .
H29B H 0.9430 0.7421 0.4425 0.064 Uiso 1 1 calc R . .
Cl5 Cl 0.7920(2) 0.7169(2) 0.38846(14) 0.0459(6) Uani 1 1 d . . .
Cl6 Cl 0.9953(2) 0.6993(2) 0.33349(18) 0.0588(8) Uani 1 1 d . . .
O3 O 0.1695(5) 0.6441(4) 0.0467(3) 0.0243(13) Uiso 1 1 d . . .
H03A H 0.1846 0.6317 0.0030 0.050 Uiso 1 1 d . . .
H03B H 0.2219 0.6771 0.0598 0.050 Uiso 1 1 d . . .

loop_
_atom_site_aniso_label
_atom_site_aniso_U_11
_atom_site_aniso_U_22
_atom_site_aniso_U_33
_atom_site_aniso_U_23
_atom_site_aniso_U_13
_atom_site_aniso_U_12
Zn1 0.0081(4) 0.0192(5) 0.0185(5) 0.0012(4) -0.0010(3) -0.0002(3)
I1 0.0205(3) 0.0227(3) 0.0196(3) -0.0036(2) 0.0014(2) -0.00205(19)
I2 0.0170(3) 0.0252(3) 0.0225(3) 0.0028(2) 0.00488(19) -0.0026(2)
I3 0.0285(3) 0.0232(3) 0.0369(3) 0.0057(3) -0.0072(2) 0.0051(2)
I4 0.0176(3) 0.0250(3) 0.0299(3) -0.0022(2) -0.0086(2) -0.0016(2)
N1 0.010(3) 0.016(3) 0.024(4) 0.000(3) -0.005(2) 0.002(2)
C1 0.022(4) 0.024(5) 0.020(4) -0.001(3) -0.008(3) 0.000(3)
C2 0.014(4) 0.028(5) 0.024(4) -0.011(4) 0.001(3) 0.000(3)
C3 0.017(4) 0.024(5) 0.035(5) 0.000(4) -0.006(3) -0.004(3)
C4 0.018(4) 0.033(5) 0.018(4) 0.004(4) -0.002(3) -0.003(3)
C5 0.021(4) 0.013(4) 0.019(4) 0.000(3) 0.000(3) -0.001(3)
C6 0.016(4) 0.019(4) 0.019(4) 0.001(3) 0.001(3) -0.001(3)
N2 0.007(3) 0.023(4) 0.014(3) -0.001(3) -0.004(2) -0.003(2)
C7 0.008(4) 0.012(4) 0.028(4) 0.005(3) 0.005(3) 0.005(3)
C8 0.012(4) 0.015(4) 0.019(4) 0.003(3) -0.004(3) 0.003(3)
C9 0.017(4) 0.008(3) 0.014(4) 0.005(3) 0.001(3) -0.001(3)
C10 0.021(4) 0.019(4) 0.012(4) -0.001(3) 0.000(3) -0.001(3)
C11 0.016(4) 0.024(5) 0.020(4) 0.000(4) 0.001(3) 0.005(3)
C12 0.013(4) 0.023(5) 0.021(4) 0.001(3) 0.002(3) 0.000(3)
C13 0.008(3) 0.019(4) 0.021(4) 0.003(3) -0.004(3) 0.002(3)
O1 0.008(2) 0.015(3) 0.023(3) -0.002(2) -0.0029(19) -0.002(2)
N3 0.010(3) 0.016(3) 0.029(4) 0.000(3) -0.003(3) 0.002(2)
C14 0.024(5) 0.023(5) 0.025(5) -0.009(4) 0.000(3) 0.000(3)
C15 0.019(4) 0.032(5) 0.026(5) -0.015(4) 0.002(3) 0.005(3)
C16 0.017(5) 0.039(6) 0.041(6) -0.021(5) 0.004(4) 0.001(4)
C17 0.010(4) 0.022(4) 0.036(5) -0.005(4) -0.001(3) 0.002(3)
C18 0.015(4) 0.012(4) 0.033(5) -0.001(4) -0.003(3) 0.003(3)
C19 0.004(3) 0.023(5) 0.022(4) 0.003(3) 0.004(3) 0.003(3)
N4 0.007(3) 0.014(3) 0.031(4) 0.007(3) -0.009(3) 0.000(2)
C20 0.013(4) 0.033(5) 0.015(4) 0.001(3) -0.004(3) -0.001(3)
C21 0.009(4) 0.026(5) 0.013(4) 0.003(3) 0.001(3) -0.001(3)
C22 0.008(3) 0.020(4) 0.024(4) -0.002(3) 0.001(3) -0.004(3)
C23 0.018(4) 0.014(4) 0.031(5) 0.004(3) 0.006(3) 0.010(3)
C24 0.014(4) 0.022(5) 0.030(5) -0.004(4) 0.005(3) 0.001(3)
C25 0.020(4) 0.020(5) 0.012(4) 0.004(3) 0.002(3) 0.002(3)
C26 0.012(4) 0.021(4) 0.015(4) 0.007(3) 0.004(3) -0.001(3)
O2 0.004(2) 0.018(3) 0.031(3) 0.002(3) -0.002(2) 0.002(2)
C27 0.016(5) 0.075(8) 0.049(7) 0.007(6) -0.003(4) 0.014(5)
Cl1 0.0437(17) 0.0498(18) 0.073(2) 0.0025(16) -0.0241(15) 0.0047(13)
Cl2 0.052(2) 0.094(3) 0.0366(16) 0.0085(16) 0.0021(13) -0.0228(17)
C28 0.029(6) 0.031(6) 0.066(8) -0.005(5) 0.005(5) 0.007(4)
Cl3 0.0259(12) 0.0416(13) 0.0352(12) 0.0036(10) -0.0010(9) 0.0005(10)
Cl4 0.104(3) 0.0285(15) 0.0412(17) 0.0068(13) 0.0097(16) 0.0054(15)
C29 0.043(7) 0.068(9) 0.048(7) -0.001(6) -0.016(6) 0.009(6)
Cl5 0.0340(14) 0.0605(18) 0.0433(15) -0.0012(13) -0.0008(11) 0.0032(12)
Cl6 0.0261(15) 0.068(2) 0.082(2) -0.0220(17) 0.0002(14) -0.0011(13)

loop_
_atom_type_symbol
_atom_type_description
_atom_type_scat_dispersion_real
_atom_type_scat_dispersion_imag
_atom_type_scat_source
C C 0.0033 0.0016 'International Tables Vol C Tables 4.2.6.8 and 6.1.1.4'
H H 0.0000 0.0000 'International Tables Vol C Tables 4.2.6.8 and 6.1.1.4'
N N 0.0061 0.0033 'International Tables Vol C Tables 4.2.6.8 and 6.1.1.4'
O O 0.0106 0.0060 'International Tables Vol C Tables 4.2.6.8 and 6.1.1.4'
Zn Zn 0.2839 1.4301 'International Tables Vol C Tables 4.2.6.8 and 6.1.1.4'
I I -0.4742 1.8119 'International Tables Vol C Tables 4.2.6.8 and 6.1.1.4'
Cl Cl 0.1484 0.1585 'International Tables Vol C Tables 4.2.6.8 and 6.1.1.4'

loop_
_geom_angle_atom_site_label_1
_geom_angle_atom_site_label_2
_geom_angle_atom_site_label_3
_geom_angle
_geom_angle_site_symmetry_1
_geom_angle_site_symmetry_3
_geom_angle_publ_flag
O2 Zn1 O1 92.0(2) . . ?
O2 Zn1 N1 90.0(2) . . ?
O1 Zn1 N1 99.6(2) . . ?
O2 Zn1 N4 92.4(2) . . ?
O1 Zn1 N4 88.7(2) . . ?
N1 Zn1 N4 171.3(3) . . ?
O2 Zn1 N2 168.9(2) . . ?
O1 Zn1 N2 89.2(2) . . ?
N1 Zn1 N2 79.0(2) . . ?
N4 Zn1 N2 98.6(2) . . ?
O2 Zn1 N3 87.9(2) . . ?
O1 Zn1 N3 166.7(2) . . ?
N1 Zn1 N3 93.7(2) . . ?
N4 Zn1 N3 78.1(3) . . ?
N2 Zn1 N3 93.5(2) . . ?
C5 N1 C1 118.2(7) . . ?
C5 N1 Zn1 114.5(5) . . ?
C1 N1 Zn1 127.2(5) . . ?
N1 C1 C2 123.1(8) . . ?
C3 C2 C1 118.0(8) . . ?
C2 C3 C4 120.6(8) . . ?
C5 C4 C3 117.8(8) . . ?
N1 C5 C4 122.2(8) . . ?
N1 C5 C6 114.7(7) . . ?
C4 C5 C6 123.1(7) . . ?
N2 C6 C5 113.4(6) . . ?
C6 N2 C7 110.3(6) . . ?
C6 N2 Zn1 104.4(5) . . ?
C7 N2 Zn1 112.0(5) . . ?
N2 C7 C8 112.8(6) . . ?
C9 C8 C13 121.5(7) . . ?
C9 C8 C7 120.3(7) . . ?
C13 C8 C7 118.0(7) . . ?
C8 C9 C10 119.5(7) . . ?
C11 C10 C9 120.7(8) . . ?
C11 C10 I1 119.8(6) . . ?
C9 C10 I1 119.5(6) . . ?
C10 C11 C12 119.5(8) . . ?
C13 C12 C11 121.6(8) . . ?
C13 C12 I2 119.9(6) . . ?
C11 C12 I2 118.5(6) . . ?
O1 C13 C12 122.2(7) . . ?
O1 C13 C8 120.7(7) . . ?
C12 C13 C8 117.1(7) . . ?
C13 O1 Zn1 118.8(5) . . ?
C14 N3 C18 120.1(7) . . ?
C14 N3 Zn1 125.1(6) . . ?
C18 N3 Zn1 113.5(6) . . ?
N3 C14 C15 121.0(8) . . ?
C14 C15 C16 120.1(8) . . ?
C17 C16 C15 118.3(8) . . ?
C16 C17 C18 120.3(8) . . ?
N3 C18 C17 120.0(8) . . ?
N3 C18 C19 117.2(7) . . ?
C17 C18 C19 122.7(7) . . ?
N4 C19 C18 113.8(6) . . ?
C20 N4 C19 112.0(6) . . ?
C20 N4 Zn1 107.6(5) . . ?
C19 N4 Zn1 112.6(5) . . ?
N4 C20 C21 115.7(7) . . ?
C22 C21 C26 118.6(7) . . ?
C22 C21 C20 121.2(7) . . ?
C26 C21 C20 119.9(7) . . ?
C23 C22 C21 120.6(7) . . ?
C24 C23 C22 122.6(8) . . ?
C24 C23 I3 119.1(6) . . ?
C22 C23 I3 118.3(6) . . ?
C23 C24 C25 117.4(8) . . ?
C24 C25 C26 123.2(7) . . ?
C24 C25 I4 119.3(6) . . ?
C26 C25 I4 117.4(6) . . ?
O2 C26 C25 121.0(7) . . ?
O2 C26 C21 121.6(7) . . ?
C25 C26 C21 117.4(7) . . ?
C26 O2 Zn1 125.3(5) . . ?
Cl2 C27 Cl1 112.9(6) . . ?
Cl4 C28 Cl3 112.3(6) . . ?
Cl5 C29 Cl6 109.1(6) . . ?

loop_
_geom_bond_atom_site_label_1
_geom_bond_atom_site_label_2
_geom_bond_distance
_geom_bond_site_symmetry_2
_geom_bond_publ_flag
Zn1 O2 2.025(6) . ?
Zn1 O1 2.111(5) . ?
Zn1 N1 2.149(6) . ?
Zn1 N4 2.179(6) . ?
Zn1 N2 2.181(7) . ?
Zn1 N3 2.259(7) . ?
I1 C10 2.113(8) . ?
I2 C12 2.101(8) . ?
I3 C23 2.122(8) . ?
I4 C25 2.104(8) . ?
N1 C5 1.339(10) . ?
N1 C1 1.362(10) . ?
C1 C2 1.367(12) . ?
C2 C3 1.356(13) . ?
C3 C4 1.407(11) . ?
C4 C5 1.376(11) . ?
C5 C6 1.509(11) . ?
C6 N2 1.477(10) . ?
N2 C7 1.482(10) . ?
C7 C8 1.503(12) . ?
C8 C9 1.353(11) . ?
C8 C13 1.426(11) . ?
C9 C10 1.426(10) . ?
C10 C11 1.352(12) . ?
C11 C12 1.404(12) . ?
C12 C13 1.397(12) . ?
C13 O1 1.316(9) . ?
N3 C14 1.336(11) . ?
N3 C18 1.353(10) . ?
C14 C15 1.371(12) . ?
C15 C16 1.395(13) . ?
C16 C17 1.354(13) . ?
C17 C18 1.397(11) . ?
C18 C19 1.521(12) . ?
C19 N4 1.477(10) . ?
N4 C20 1.465(10) . ?
C20 C21 1.496(11) . ?
C21 C22 1.391(11) . ?
C21 C26 1.433(11) . ?
C22 C23 1.382(12) . ?
C23 C24 1.360(12) . ?
C24 C25 1.387(12) . ?
C25 C26 1.399(12) . ?
C26 O2 1.317(10) . ?
C27 Cl2 1.734(11) . ?
C27 Cl1 1.755(11) . ?
C28 Cl4 1.746(12) . ?
C28 Cl3 1.757(11) . ?
C29 Cl5 1.765(12) . ?
C29 Cl6 1.814(13) . ?
